data_4327403
loop_
_publ_author_name
'Ann M. Chippindale'
'Simon J. Hibble'
'Andrew R. Cowley'

_publ_contact_author_address
;                                                                               
School of Chemistry                                                             
University of Reading                                                           
Whiteknights                                                                    
Reading                                                                         
Berks RG6 6AD                                                                   
;
_publ_contact_author_email a.m.chippindale@rdg.ac.uk
_publ_contact_author_fax '0118 378 6331'
_publ_contact_author_name 'Ann Chippindale'
_publ_contact_author_phone '0118 378 8448'
_publ_section_title
;
 Bending, Twisting, and Breaking CuCN Chains to Produce Framework
 Materials: The Reactions of CuCN with Alkali-Metal Halides
;
_journal_name_full 'Inorganic Chemistry'
_journal_page_first 8040
_journal_page_last 8048
_journal_paper_doi 10.1021/ic049011+
_journal_volume 43
_journal_year 2004
_chemical_compound_source
;
?
;
_chemical_formula_moiety ' C6 Cu6 I3 N6, 2(O), 3(K)'
_chemical_formula_sum 'C6 Cu6 I3 K3 N6 O2'
_chemical_formula_weight 1067.42
_chemical_name_systematic
;                                                                               
Potassium iodocyanocuprate     
;
_space_group_IT_number 15
_symmetry_cell_setting monoclinic
_symmetry_space_group_name_Hall '-C 2yc'
_symmetry_space_group_name_H-M 'C 1 2/c 1'
_atom_sites_solution_hydrogens geom
_atom_sites_solution_primary direct
_audit_creation_date 04-14-05
_audit_creation_method CRYSTALS_ver_12-03-99
_cell_angle_alpha 90.00
_cell_angle_beta 107.684(2)
_cell_angle_gamma 90
_cell_formula_units_Z 4
_cell_length_a 13.0622(4)
_cell_length_b 13.1167(4)
_cell_length_c 13.4592(4)
_cell_measurement_reflns_used 2341
_cell_measurement_temperature 293
_cell_measurement_theta_max 27
_cell_measurement_theta_min 5
_cell_volume 2197.04(12)
_computing_cell_refinement
; 
 Denzo/Scalepack (Otwinowski & Minor, 1996) 
;
_computing_data_collection
; 
 COLLECT (Nonius BV, 1997) 
;
_computing_data_reduction
; 
 Denzo/Scalepack (Otwinowski & Minor, 1996) 
;
_computing_molecular_graphics
; 
 CAMERON (Watkin et al 1996) 
;
_computing_publication_material
; 
 CRYSTALS (Watkin et al 2001) 
;
_computing_structure_refinement
; 
 CRYSTALS (Watkin et al 2001) 
;
_computing_structure_solution
; 
 SIR92 (Altomare et al, 1994) 
;
_diffrn_ambient_temperature 293
_diffrn_measured_fraction_theta_full 0.706
_diffrn_measured_fraction_theta_max 0.649
_diffrn_measurement_device_type
; 
Nonius Kappa CCD 
;
_diffrn_measurement_method \w
_diffrn_radiation_monochromator graphite
_diffrn_radiation_type 'Mo K\a'
_diffrn_radiation_wavelength 0.71073
_diffrn_reflns_av_R_equivalents 0.15
_diffrn_reflns_limit_h_max 15
_diffrn_reflns_limit_h_min -15
_diffrn_reflns_limit_k_max 16
_diffrn_reflns_limit_k_min -16
_diffrn_reflns_limit_l_max 12
_diffrn_reflns_limit_l_min -17
_diffrn_reflns_number 6364
_diffrn_reflns_theta_full 20.692
_diffrn_reflns_theta_max 27.497
_diffrn_reflns_theta_min 5.037
_diffrn_standards_decay_% 0.00
_diffrn_standards_interval_count 0
_diffrn_standards_interval_time 0
_diffrn_standards_number 0
_exptl_absorpt_coefficient_mu 10.500
_exptl_absorpt_correction_T_max 0.81
_exptl_absorpt_correction_T_min 0.29
_exptl_absorpt_correction_type multi-scan
_exptl_absorpt_process_details
; 
 Denzo/Scalepack (Otwinowski & Minor, 1996) 
;
_exptl_crystal_colour ' colourless '
_exptl_crystal_density_diffrn 3.227
_exptl_crystal_description ' plate '
_exptl_crystal_F_000 1936.000
_exptl_crystal_size_max 0.20
_exptl_crystal_size_mid 0.10
_exptl_crystal_size_min 0.02
_refine_diff_density_max 2.38
_refine_diff_density_min -1.70
_refine_ls_extinction_method none
_refine_ls_goodness_of_fit_ref 1.1853
_refine_ls_hydrogen_treatment mixed
_refine_ls_matrix_type full
_refine_ls_number_parameters 119
_refine_ls_number_reflns 979
_refine_ls_R_factor_all 0.1160
_refine_ls_R_factor_gt 0.0708
_refine_ls_shift/su_max 0.001146
_refine_ls_structure_factor_coef F
_refine_ls_weighting_details
;
Method = Prince modified Chebychev polynomial, (Watkin, 1994) 
 W = [weight] * [1-(deltaF/6*sigmaF)^2]^2 
 
 1.10 1.10 0.753 
;
_refine_ls_weighting_scheme calc
_refine_ls_wR_factor_all 0.0992
_refine_ls_wR_factor_gt 0.0722
_refine_ls_wR_factor_ref 0.0722
_reflns_limit_h_max 15
_reflns_limit_h_min -15
_reflns_limit_k_max 16
_reflns_limit_k_min 0
_reflns_limit_l_max 17
_reflns_limit_l_min 0
_reflns_number_gt 979
_reflns_number_total 1632
_reflns_threshold_expression I>2.00u(I)
_cod_data_source_file ic0490112Bsi20040722_084805_2.cif
_cod_data_source_block CRYSTALS_cif
_cod_original_sg_symbol_H-M 'C 1 2/c 1 '
_cod_original_formula_sum ' C6 Cu6 I3 K3 N6 O2 '
_cod_database_code 4327403

loop_
_symmetry_equiv_pos_as_xyz
x,y,z
-x,-y,-z
x+1/2,y+1/2,z
-x+1/2,-y+1/2,-z
-x,y,-z+1/2
x,-y,z+1/2
-x+1/2,y+1/2,-z+1/2
x+1/2,-y+1/2,z+1/2

loop_
_atom_site_label
_atom_site_type_symbol
_atom_site_fract_x
_atom_site_fract_y
_atom_site_fract_z
_atom_site_U_iso_or_equiv
_atom_site_occupancy
_atom_site_adp_type
Cu1 Cu 0.5737(2) 0.09905(19) 0.8829(2) 0.0544 1.0000 Uani
Cu2 Cu 0.6098(3) -0.2588(2) 0.9866(3) 0.0804 1.0000 Uani
Cu3 Cu 0.8622(3) 0.1047(2) 0.8752(2) 0.0652 1.0000 Uani
I1 I 0.6580(1) 0.14513(9) 0.72454(11) 0.0324 1.0000 Uani
I2 I 1.0000 0.14304(16) 0.7500 0.0486 1.0000 Uani
K1 K 1.0000 0.1338(6) 1.2500 0.0839 1.0000 Uani
K2 K 0.6617(4) -0.1304(4) 0.7213(5) 0.0509 1.0000 Uani
O1 O 0.8073(14) -0.0623(15) 0.6279(15) 0.0639 1.0000 Uani
N1 N 0.5759(17) -0.0413(15) 0.9026(16) 0.0441 0.5000 Uani
N2 N 0.5916(15) -0.1306(15) 0.9281(14) 0.0455 0.5000 Uani
N3 N 0.6333(15) -0.3823(15) 1.0555(15) 0.0487 0.5000 Uani
N4 N 0.6399(16) -0.4617(15) 1.0928(15) 0.0415 0.5000 Uani
N5 N 0.6034(13) 0.2142(13) 0.9760(14) 0.0384 0.5000 Uani
N6 N 0.6215(12) 0.2796(14) 1.0333(14) 0.0383 0.5000 Uani
C1 C 0.5759(17) -0.0413(15) 0.9026(16) 0.0441 0.5000 Uani
C2 C 0.5916(15) -0.1306(15) 0.9281(14) 0.0455 0.5000 Uani
C3 C 0.6333(15) -0.3823(15) 1.0555(15) 0.0487 0.5000 Uani
C4 C 0.6399(16) -0.4617(15) 1.0928(15) 0.0415 0.5000 Uani
C5 C 0.6034(13) 0.2142(13) 0.9760(14) 0.0384 0.5000 Uani
C6 C 0.6215(12) 0.2796(14) 1.0333(14) 0.0383 0.5000 Uani

loop_
_atom_site_aniso_label
_atom_site_aniso_U_11
_atom_site_aniso_U_22
_atom_site_aniso_U_33
_atom_site_aniso_U_23
_atom_site_aniso_U_13
_atom_site_aniso_U_12
Cu1 0.0774(19) 0.0313(12) 0.0555(16) -0.0030(11) 0.0218(14) -0.0005(13)
Cu2 0.073(2) 0.0540(19) 0.123(3) 0.051(2) 0.043(2) 0.0187(15)
Cu3 0.110(3) 0.0274(13) 0.0518(17) -0.0023(12) 0.0150(17) 0.0025(15)
I1 0.0292(5) 0.0332(6) 0.0328(6) 0.0033(6) 0.0066(5) 0.0008(6)
I2 0.0556(13) 0.043(1) 0.0489(12) 0.0000 0.0185(9) 0.0000
K1 0.051(4) 0.050(4) 0.17(1) 0.0000 0.061(5) 0.0000
K2 0.045(2) 0.050(3) 0.057(3) -0.014(2) 0.014(2) -0.000(2)
O1 0.061(11) 0.069(12) 0.063(12) -0.015(9) 0.020(9) -0.008(8)
N1 0.054(12) 0.04(1) 0.045(11) 0.002(8) 0.02(1) -0.013(8)
N2 0.05(1) 0.048(11) 0.041(9) 0.013(8) 0.017(8) -0.002(8)
N3 0.049(11) 0.048(12) 0.053(12) 0.015(8) 0.022(9) 0.008(8)
N4 0.056(12) 0.036(9) 0.03(1) 0.003(7) 0.013(9) -0.015(8)
N5 0.040(9) 0.033(9) 0.051(11) -0.008(7) 0.027(9) -0.000(7)
N6 0.023(8) 0.054(11) 0.036(9) 0.004(8) 0.006(7) 0.007(7)
C1 0.054(12) 0.04(1) 0.045(11) 0.002(8) 0.02(1) -0.013(8)
C2 0.05(1) 0.048(11) 0.041(9) 0.013(8) 0.017(8) -0.002(8)
C3 0.049(11) 0.048(12) 0.053(12) 0.015(8) 0.022(9) 0.008(8)
C4 0.056(12) 0.036(9) 0.03(1) 0.003(7) 0.013(9) -0.015(8)
C5 0.040(9) 0.033(9) 0.051(11) -0.008(7) 0.027(9) -0.000(7)
C6 0.023(8) 0.054(11) 0.036(9) 0.004(8) 0.006(7) 0.007(7)

loop_
_atom_type_symbol
_atom_type_scat_dispersion_real
_atom_type_scat_dispersion_imag
_atom_type_scat_Cromer_Mann_a1
_atom_type_scat_Cromer_Mann_b1
_atom_type_scat_Cromer_Mann_a2
_atom_type_scat_Cromer_Mann_b2
_atom_type_scat_Cromer_Mann_a3
_atom_type_scat_Cromer_Mann_b3
_atom_type_scat_Cromer_Mann_a4
_atom_type_scat_Cromer_Mann_b4
_atom_type_scat_Cromer_Mann_c
_atom_type_scat_source
'C   ' 0.0033 0.0016 2.3100 20.8439 1.0200 10.2075 1.5886 0.5687 0.8650 51.6512 0.2156 International_Tables_Vol_IV_Table_2.2B
'H   ' 0.0000 0.0000 0.4930 10.5109 0.3229 26.1257 0.1402 3.1424 0.0408 57.7998 0.0030 International_Tables_Vol_IV_Table_2.2B
'N   ' 0.0061 0.0033 12.2126 0.0057 3.1322 9.8933 2.0125 28.9975 1.1663 0.5826 -11.5290 International_Tables_Vol_IV_Table_2.2B
'O   ' 0.0106 0.0060 3.0485 13.2771 2.2868 5.7011 1.5463 0.3239 0.8670 32.9089 0.2508 International_Tables_Vol_IV_Table_2.2B
'Cu  ' 0.3201 1.2651 13.3380 3.5828 7.1676 0.2470 5.6158 11.3966 1.6735 64.8126 1.1910 International_Tables_Vol_IV_Table_2.2B
'K   ' 0.2009 0.2494 8.2186 12.7949 7.4398 0.7748 1.0519 213.1870 0.8659 41.6841 1.4228 International_Tables_Vol_IV_Table_2.2B
'I   ' -0.4742 1.8119 20.1472 4.3470 18.9949 0.3814 7.5138 27.7660 2.2735 66.8776 4.0712 International_Tables_Vol_IV_Table_2.2B

loop_
_geom_angle_atom_site_label_1
_geom_angle_site_symmetry_1
_geom_angle_atom_site_label_2
_geom_angle_atom_site_label_3
_geom_angle_site_symmetry_3
_geom_angle
_geom_angle_publ_flag
I1 . Cu1 I1 5_656 99.52(9) yes
I1 . Cu1 N1 . 109.6(6) yes
I1 5_656 Cu1 N1 . 103.8(7) yes
I1 . Cu1 N5 . 106.5(5) yes
I1 5_656 Cu1 N5 . 97.5(5) yes
N1 . Cu1 N5 . 133.9(9) yes
I1 . Cu1 C1 . 109.6(6) yes
I1 5_656 Cu1 C1 . 103.8(7) yes
N5 . Cu1 C1 . 133.9(9) yes
I1 . Cu1 C5 . 106.5(5) yes
I1 5_656 Cu1 C5 . 97.5(5) yes
N1 . Cu1 C5 . 133.9(9) yes
C1 . Cu1 C5 . 133.9(9) yes
N2 . Cu2 N3 . 175.4(9) yes
N3 . Cu2 C2 . 175.4(9) yes
N2 . Cu2 C3 . 175.4(9) yes
C2 . Cu2 C3 . 175.4(9) yes
I1 . Cu3 I2 . 99.66(9) yes
I1 . Cu3 N4 4_647 105.4(6) yes
I2 . Cu3 N4 4_647 111.0(6) yes
I1 . Cu3 N6 4_657 101.8(5) yes
I2 . Cu3 N6 4_657 105.7(5) yes
N4 4_647 Cu3 N6 4_657 129.1(8) yes
I1 . Cu3 C4 4_647 105.4(6) yes
I2 . Cu3 C4 4_647 111.0(6) yes
N6 4_657 Cu3 C4 4_647 129.1(8) yes
I1 . Cu3 C6 4_657 101.8(5) yes
I2 . Cu3 C6 4_657 105.7(5) yes
N4 4_647 Cu3 C6 4_657 129.1(8) yes
C4 4_647 Cu3 C6 4_657 129.1(8) yes
Cu1 . I1 Cu1 5_656 75.27(9) yes
Cu1 . I1 Cu3 . 85.22(11) yes
Cu1 5_656 I1 Cu3 . 153.03(9) yes
Cu3 . I2 Cu3 5_756 159.72(13) yes
Cu1 . N1 N2 . 169.9(18) yes
Cu1 . N1 C2 . 169.9(18) yes
Cu2 . N2 N1 . 170.3(17) yes
Cu2 . N2 C1 . 170.3(17) yes
Cu2 . N3 N4 . 174.3(19) yes
Cu2 . N3 C4 . 174.3(19) yes
Cu3 4_647 N4 N3 . 167.6(18) yes
Cu3 4_647 N4 C3 . 167.6(18) yes
Cu1 . N5 N6 . 177.8(18) yes
Cu1 . N5 C6 . 177.8(18) yes
Cu3 4_657 N6 N5 . 174.4(15) yes
Cu3 4_657 N6 C5 . 174.4(15) yes
Cu1 . C1 N2 . 169.9(18) yes
Cu1 . C1 C2 . 169.9(18) yes
Cu2 . C2 N1 . 170.3(17) yes
Cu2 . C2 C1 . 170.3(17) yes
Cu2 . C3 N4 . 174.3(19) yes
Cu2 . C3 C4 . 174.3(19) yes
Cu3 4_647 C4 N3 . 167.6(18) yes
Cu3 4_647 C4 C3 . 167.6(18) yes
Cu1 . C5 N6 . 177.8(18) yes
Cu1 . C5 C6 . 177.8(18) yes
Cu3 4_657 C6 N5 . 174.4(15) yes
Cu3 4_657 C6 C5 . 174.4(15) yes

loop_
_geom_bond_atom_site_label_1
_geom_bond_atom_site_label_2
_geom_bond_site_symmetry_2
_geom_bond_distance
_geom_bond_publ_flag
Cu1 I1 . 2.747(3) yes
Cu1 I1 5_656 2.993(3) yes
Cu1 N1 . 1.859(19) yes
Cu1 N5 . 1.925(17) yes
Cu1 C1 . 1.859(19) yes
Cu1 C5 . 1.925(17) yes
Cu2 N2 . 1.842(18) yes
Cu2 N3 . 1.845(19) yes
Cu2 C2 . 1.842(18) yes
Cu2 C3 . 1.845(19) yes
Cu3 I1 . 2.867(4) yes
Cu3 I2 . 2.859(4) yes
Cu3 N4 4_647 1.926(19) yes
Cu3 N6 4_657 1.926(19) yes
Cu3 C4 4_647 1.926(19) yes
Cu3 C6 4_657 1.926(19) yes
N1 N2 . 1.22(3) yes
N1 C2 . 1.22(3) yes
N2 C1 . 1.22(3) yes
N3 N4 . 1.15(3) yes
N3 C4 . 1.15(3) yes
N4 C3 . 1.15(3) yes
N5 N6 . 1.13(2) yes
N5 C6 . 1.13(2) yes
N6 C5 . 1.13(2) yes
C1 C2 . 1.22(3) yes
C3 C4 . 1.15(3) yes
C5 C6 . 1.13(2) yes
